data_4334792
loop_
_publ_author_name
'Thi Nhu Y Hoang'
'Marie Humbert-Droz'
'Thibault Dutronc'
'Laure Gu\'en\'ee'
'C\'eline Besnard'
'Claude Piguet'

_publ_contact_author_address
;Department of inorganic, analytic and applied chemistry 
University of Geneva, Sciences II 
30 quai Ernest-Ansermet 
CH-1211 Gen\`eve 4 
;
_publ_contact_author_email claude.Piguet@unige.ch
_publ_contact_author_fax '+41 (0)22 379 68 30 '
_publ_contact_author_name 'Claude Piguet'
_publ_contact_author_phone '+41 (0)22 379 60 34'
_publ_section_title
;
 A Polyaromatic Terdentate Binding Unit with Fused 5,6-Membered Chelates
 for Complexing s-, p-, d-, and f-Block Cations
;
_journal_name_full 'Inorganic Chemistry'
_journal_page_first 5570
_journal_page_last 5580
_journal_paper_doi 10.1021/ic400526j
_journal_volume 52
_journal_year 2013
_chemical_formula_moiety 'C23 H20 F6 N4 O7 S2 Zn'
_chemical_formula_sum 'C23 H20 F6 N4 O7 S2 Zn'
_chemical_formula_weight 707.92
_chemical_name_systematic
; 
 ? 
;
_space_group_IT_number 14
_symmetry_cell_setting monoclinic
_symmetry_space_group_name_Hall '-P 2ybc'
_symmetry_space_group_name_H-M 'P 1 21/c 1'
_atom_sites_solution_hydrogens geom
_atom_sites_solution_primary direct
_atom_sites_solution_secondary difmap
_audit_creation_method SHELXL-97
_cell_angle_alpha 90.00
_cell_angle_beta 114.1500(10)
_cell_angle_gamma 90.00
_cell_formula_units_Z 4
_cell_length_a 10.06140(10)
_cell_length_b 15.2720(2)
_cell_length_c 19.2585(3)
_cell_measurement_reflns_used 10313
_cell_measurement_temperature 180(2)
_cell_measurement_theta_max 73.1505
_cell_measurement_theta_min 2.5123
_cell_volume 2700.22(6)
_computing_cell_refinement
;
CrysAlisPro, Agilent Technologies,
Version 1.171.35.11 (release 16-05-2011 CrysAlis171 .NET)
(compiled May 16 2011,17:55:39)
;
_computing_data_collection
;
CrysAlisPro, Agilent Technologies,
Version 1.171.35.11 (release 16-05-2011 CrysAlis171 .NET)
(compiled May 16 2011,17:55:39)
;
_computing_data_reduction
;
CrysAlisPro, Agilent Technologies,
Version 1.171.35.11 (release 16-05-2011 CrysAlis171 .NET)
(compiled May 16 2011,17:55:39)
;
_computing_molecular_graphics 'Ortep 3 (Farrugia, 1997)'
_computing_publication_material ShelX_Acta
_computing_structure_refinement 'SHELXL-97 (Sheldrick, 2008)'
_computing_structure_solution 'SIRS-97 (Altomare, 1999)'
_diffrn_ambient_temperature 180(2)
_diffrn_detector_area_resol_mean 10.4679
_diffrn_measured_fraction_theta_full 0.999
_diffrn_measured_fraction_theta_max 0.976
_diffrn_measurement_device_type 'SuperNova, Dual, Cu at zero, Atlas'
_diffrn_measurement_method '\w scans'
_diffrn_radiation_monochromator mirror
_diffrn_radiation_source 'SuperNova (Cu) x-ray Source'
_diffrn_radiation_type CuK\a
_diffrn_radiation_wavelength 1.54184
_diffrn_reflns_av_R_equivalents 0.0266
_diffrn_reflns_av_sigmaI/netI 0.0234
_diffrn_reflns_limit_h_max 12
_diffrn_reflns_limit_h_min -12
_diffrn_reflns_limit_k_max 18
_diffrn_reflns_limit_k_min -18
_diffrn_reflns_limit_l_max 23
_diffrn_reflns_limit_l_min -22
_diffrn_reflns_number 15579
_diffrn_reflns_theta_full 66.97
_diffrn_reflns_theta_max 73.31
_diffrn_reflns_theta_min 3.83
_exptl_absorpt_coefficient_mu 3.573
_exptl_absorpt_correction_T_max 0.719
_exptl_absorpt_correction_T_min 0.583
_exptl_absorpt_correction_type analytical
_exptl_absorpt_process_details
;
CrysAlisPro, Agilent Technologies,
Version 1.171.35.11 (release 16-05-2011 CrysAlis171 .NET)
(compiled May 16 2011,17:55:39)
Analytical numeric absorption correction using a multifaceted crystal
            model based on expressions derived by R.C. Clark & J.S. Reid.
(Clark, R. C. & Reid, J. S. (1995). Acta Cryst. A51, 887-897)
;
_exptl_crystal_colour colorless
_exptl_crystal_density_diffrn 1.741
_exptl_crystal_description prism
_exptl_crystal_F_000 1432
_exptl_crystal_size_max 0.2647
_exptl_crystal_size_mid 0.1771
_exptl_crystal_size_min 0.1561
_refine_diff_density_max 1.155
_refine_diff_density_min -1.371
_refine_diff_density_rms 0.096
_refine_ls_extinction_method none
_refine_ls_goodness_of_fit_ref 1.028
_refine_ls_hydrogen_treatment constr
_refine_ls_matrix_type full
_refine_ls_number_parameters 372
_refine_ls_number_reflns 5294
_refine_ls_number_restraints 2
_refine_ls_restrained_S_all 1.032
_refine_ls_R_factor_all 0.0648
_refine_ls_R_factor_gt 0.0616
_refine_ls_shift/su_max 0.001
_refine_ls_shift/su_mean 0.000
_refine_ls_structure_factor_coef Fsqd
_refine_ls_weighting_details 'calc w=1/[\s^2^(Fo^2^)+(0.0803P)^2^+8.1327P] where P=(Fo^2^+2Fc^2^)/3'
_refine_ls_weighting_scheme calc
_refine_ls_wR_factor_gt 0.1604
_refine_ls_wR_factor_ref 0.1633
_reflns_number_gt 4879
_reflns_number_total 5294
_reflns_threshold_expression >2sigma(I)
_cod_data_source_file ic400526j_si_002_6.cif
_cod_data_source_block 7
_cod_original_sg_symbol_H-M 'P 21/c'
_cod_database_code 4334792

loop_
_symmetry_equiv_pos_as_xyz
'x, y, z'
'-x, y+1/2, -z+1/2'
'-x, -y, -z'
'x, -y-1/2, z-1/2'

loop_
_atom_site_label
_atom_site_type_symbol
_atom_site_fract_x
_atom_site_fract_y
_atom_site_fract_z
_atom_site_U_iso_or_equiv
_atom_site_adp_type
_atom_site_occupancy
_atom_site_symmetry_multiplicity
_atom_site_calc_flag
_atom_site_refinement_flags
_atom_site_disorder_assembly
_atom_site_disorder_group
Zn1 Zn 0.80399(5) 0.48222(3) 0.76918(3) 0.02894(17) Uani 1 1 d . A .
S1T S 0.66753(9) 0.44365(6) 0.90284(5) 0.0285(2) Uani 1 1 d . . .
O1T O 0.6903(3) 0.42866(18) 0.83384(15) 0.0348(6) Uani 1 1 d . . .
O2T O 0.6141(3) 0.36770(18) 0.92693(16) 0.0390(6) Uani 1 1 d . . .
O3T O 0.7813(3) 0.4913(2) 0.96041(17) 0.0458(7) Uani 1 1 d . . .
C1T C 0.5125(5) 0.5187(3) 0.8699(2) 0.0376(9) Uani 1 1 d . . .
F1T F 0.4026(3) 0.4855(2) 0.81096(18) 0.0650(9) Uani 1 1 d . . .
F2T F 0.5480(3) 0.59425(18) 0.84850(19) 0.0596(8) Uani 1 1 d . . .
F3T F 0.4661(4) 0.53477(19) 0.92362(18) 0.0598(8) Uani 1 1 d . . .
S2TA S 0.90043(16) 0.53620(10) 0.62712(8) 0.0295(3) Uiso 0.61 1 d P A 1
O6TA O 0.8841(7) 0.4531(4) 0.5909(3) 0.0572(12) Uiso 0.61 1 d P A 1
F7TA F 1.1081(6) 0.6529(4) 0.6667(3) 0.0681(7) Uiso 0.61 1 d P A 1
F4TA F 1.0556(6) 0.5949(4) 0.5582(3) 0.0681(7) Uiso 0.61 1 d P A 1
F5TA F 1.1710(7) 0.5179(4) 0.6536(4) 0.0681(7) Uiso 0.61 1 d P A 1
S2TB S 0.9209(2) 0.58847(15) 0.65422(13) 0.0295(3) Uiso 0.39 1 d P A 2
O6TB O 0.9817(10) 0.6627(6) 0.6996(5) 0.0572(12) Uiso 0.39 1 d P A 2
F7TB F 1.0104(10) 0.4893(6) 0.5720(5) 0.0681(7) Uiso 0.39 1 d P A 2
F4TB F 1.0713(10) 0.6323(6) 0.5783(5) 0.0681(7) Uiso 0.39 1 d P A 2
F5TB F 1.1885(11) 0.5442(6) 0.6751(6) 0.0681(7) Uiso 0.39 1 d P A 2
O4T O 0.9292(4) 0.5228(3) 0.7036(2) 0.0597(10) Uani 1 1 d . . .
O5T O 0.7930(4) 0.6019(2) 0.5871(2) 0.0545(8) Uani 1 1 d . . .
N1 N 0.8615(3) 0.5994(2) 0.82546(17) 0.0303(7) Uani 1 1 d . . .
N2 N 0.6468(4) 0.6836(2) 0.74361(19) 0.0363(7) Uani 1 1 d . . .
N3 N 0.6104(3) 0.5446(2) 0.68717(17) 0.0291(6) Uani 1 1 d . . .
N4 N 0.7119(4) 0.3796(2) 0.69383(19) 0.0347(7) Uani 1 1 d . . .
C1 C 0.9881(5) 0.6071(3) 0.8870(2) 0.0391(9) Uani 1 1 d . A .
H1 H 1.0481 0.5567 0.9037 0.047 Uiso 1 1 calc R . .
C2 C 1.0364(5) 0.6841(3) 0.9275(2) 0.0459(11) Uani 1 1 d . . .
H2 H 1.1283 0.6859 0.9697 0.055 Uiso 1 1 calc R A .
C2T C 1.0677(6) 0.5742(4) 0.6258(3) 0.0537(12) Uani 1 1 d . . .
C3 C 0.9514(6) 0.7574(3) 0.9065(3) 0.0465(11) Uani 1 1 d . A .
H3 H 0.9823 0.8106 0.9340 0.056 Uiso 1 1 calc R . .
C4 C 0.8188(5) 0.7521(3) 0.8440(3) 0.0404(9) Uani 1 1 d . . .
C5 C 0.7026(6) 0.8119(3) 0.8080(3) 0.0517(12) Uani 1 1 d . A .
H5 H 0.6972 0.8705 0.8232 0.062 Uiso 1 1 calc R . .
C6 C 0.6021(6) 0.7702(3) 0.7485(3) 0.0473(11) Uani 1 1 d . A .
H6 H 0.5130 0.7954 0.7143 0.057 Uiso 1 1 calc R . .
C7 C 0.7810(4) 0.6721(3) 0.8046(2) 0.0316(8) Uani 1 1 d . A .
C8 C 0.5682(4) 0.6283(3) 0.6828(2) 0.0336(8) Uani 1 1 d . A .
C9 C 0.4488(4) 0.6619(3) 0.6194(2) 0.0377(9) Uani 1 1 d . . .
H9 H 0.4221 0.7219 0.6170 0.045 Uiso 1 1 calc R A .
C10 C 0.3734(5) 0.6059(3) 0.5620(3) 0.0453(10) Uani 1 1 d . A .
H10 H 0.2917 0.6269 0.5192 0.054 Uiso 1 1 calc R . .
C11 C 0.4130(5) 0.5194(3) 0.5644(2) 0.0411(9) Uani 1 1 d . . .
H11 H 0.3603 0.4804 0.5241 0.049 Uiso 1 1 calc R A .
C12 C 0.5325(4) 0.4911(3) 0.6278(2) 0.0331(8) Uani 1 1 d . A .
C13 C 0.5867(4) 0.3997(3) 0.6324(2) 0.0355(9) Uani 1 1 d . A .
C14 C 0.5174(5) 0.3363(3) 0.5769(3) 0.0454(10) Uani 1 1 d . . .
H14 H 0.4297 0.3496 0.5342 0.054 Uiso 1 1 calc R A .
C15 C 0.5781(6) 0.2544(3) 0.5852(3) 0.0503(11) Uani 1 1 d . A .
H15 H 0.5332 0.2112 0.5473 0.060 Uiso 1 1 calc R . .
C16 C 0.7033(6) 0.2342(3) 0.6476(3) 0.0489(11) Uani 1 1 d . . .
H16 H 0.7453 0.1774 0.6538 0.059 Uiso 1 1 calc R A .
C17 C 0.7662(5) 0.2991(3) 0.7011(3) 0.0427(10) Uani 1 1 d . A .
H17 H 0.8518 0.2856 0.7450 0.051 Uiso 1 1 calc R . .
O1S O 0.9927(3) 0.40910(19) 0.83814(17) 0.0386(6) Uani 1 1 d . . .
C1S C 1.0133(5) 0.3625(3) 0.9079(2) 0.0390(9) Uani 1 1 d . A .
H1SA H 0.9407 0.3150 0.8971 0.047 Uiso 1 1 calc R . .
H1SB H 1.0021 0.4031 0.9453 0.047 Uiso 1 1 calc R . .
C2S C 1.1666(5) 0.3251(3) 0.9389(3) 0.0540(12) Uani 1 1 d D . .
H2SC H 1.2176 0.3370 0.9941 0.065 Uiso 0.34 1 calc PR A 2
H2SD H 1.1635 0.2610 0.9308 0.065 Uiso 0.34 1 calc PR A 2
H2SA H 1.1698 0.2657 0.9600 0.065 Uiso 0.66 1 calc PR A 1
H2SB H 1.2360 0.3634 0.9787 0.065 Uiso 0.66 1 calc PR A 1
C3SB C 1.2385(17) 0.3662(11) 0.8991(9) 0.0553(17) Uiso 0.34 1 d PD A 2
H3SA H 1.3159 0.3279 0.8967 0.066 Uiso 0.34 1 calc PR A 2
H3SB H 1.2830 0.4219 0.9240 0.066 Uiso 0.34 1 calc PR A 2
C4SB C 1.108(2) 0.3847(12) 0.8109(10) 0.0524(17) Uiso 0.34 1 d P A 2
H4SA H 1.1329 0.4334 0.7844 0.063 Uiso 0.34 1 calc PR A 2
H4SB H 1.0829 0.3316 0.7786 0.063 Uiso 0.34 1 calc PR A 2
C3SA C 1.2010(9) 0.3226(6) 0.8659(5) 0.0553(17) Uiso 0.66 1 d PD A 1
H3SC H 1.3070 0.3243 0.8793 0.066 Uiso 0.66 1 calc PR A 1
H3SD H 1.1579 0.2705 0.8339 0.066 Uiso 0.66 1 calc PR A 1
C4SA C 1.1275(10) 0.4048(6) 0.8283(5) 0.0524(17) Uiso 0.66 1 d P A 1
H4SC H 1.1895 0.4562 0.8522 0.063 Uiso 0.66 1 calc PR A 1
H4SD H 1.1078 0.4040 0.7735 0.063 Uiso 0.66 1 calc PR A 1

loop_
_atom_site_aniso_label
_atom_site_aniso_U_11
_atom_site_aniso_U_22
_atom_site_aniso_U_33
_atom_site_aniso_U_23
_atom_site_aniso_U_13
_atom_site_aniso_U_12
Zn1 0.0309(3) 0.0269(3) 0.0275(3) -0.00020(18) 0.0104(2) -0.00168(18)
S1T 0.0300(4) 0.0268(4) 0.0263(4) -0.0002(3) 0.0090(3) -0.0010(3)
O1T 0.0372(14) 0.0361(14) 0.0350(14) -0.0014(11) 0.0186(12) -0.0011(11)
O2T 0.0499(17) 0.0292(13) 0.0411(15) 0.0042(12) 0.0220(13) -0.0025(12)
O3T 0.0435(17) 0.0437(17) 0.0391(16) -0.0087(13) 0.0055(13) -0.0048(13)
C1T 0.037(2) 0.040(2) 0.041(2) 0.0080(17) 0.0203(18) 0.0046(17)
F1T 0.0348(14) 0.089(2) 0.0562(17) 0.0036(16) 0.0035(13) 0.0082(14)
F2T 0.0679(18) 0.0403(14) 0.091(2) 0.0288(14) 0.0530(17) 0.0176(13)
F3T 0.080(2) 0.0539(16) 0.0724(19) 0.0137(14) 0.0582(18) 0.0216(15)
O4T 0.0515(19) 0.091(3) 0.0469(19) 0.0206(18) 0.0303(16) 0.0031(18)
O5T 0.0406(17) 0.055(2) 0.059(2) 0.0136(16) 0.0115(15) 0.0031(15)
N1 0.0331(16) 0.0262(15) 0.0294(15) 0.0044(12) 0.0107(13) -0.0027(12)
N2 0.0374(17) 0.0348(17) 0.0338(17) 0.0057(14) 0.0118(14) 0.0008(14)
N3 0.0315(15) 0.0284(15) 0.0292(15) 0.0051(12) 0.0140(13) 0.0007(12)
N4 0.0435(18) 0.0303(16) 0.0344(17) -0.0027(13) 0.0203(15) -0.0040(14)
C1 0.041(2) 0.035(2) 0.031(2) 0.0039(16) 0.0046(17) -0.0049(17)
C2 0.048(2) 0.045(2) 0.034(2) -0.0011(18) 0.0065(19) -0.017(2)
C2T 0.053(3) 0.063(3) 0.053(3) 0.028(2) 0.030(2) 0.015(2)
C3 0.063(3) 0.035(2) 0.038(2) -0.0052(18) 0.017(2) -0.013(2)
C4 0.054(3) 0.0293(19) 0.042(2) 0.0008(17) 0.024(2) -0.0034(18)
C5 0.065(3) 0.033(2) 0.051(3) -0.001(2) 0.018(2) 0.000(2)
C6 0.057(3) 0.034(2) 0.047(2) 0.0044(19) 0.019(2) 0.0094(19)
C7 0.0343(18) 0.0320(19) 0.0285(18) 0.0071(15) 0.0129(15) -0.0039(15)
C8 0.0339(19) 0.0327(19) 0.037(2) 0.0045(16) 0.0171(16) -0.0012(15)
C9 0.035(2) 0.035(2) 0.039(2) 0.0069(17) 0.0108(17) 0.0049(16)
C10 0.035(2) 0.053(3) 0.045(2) 0.005(2) 0.0127(19) 0.0017(19)
C11 0.032(2) 0.048(2) 0.037(2) 0.0025(18) 0.0083(17) -0.0040(17)
C12 0.0251(17) 0.047(2) 0.0261(18) 0.0072(16) 0.0098(15) -0.0038(16)
C13 0.043(2) 0.040(2) 0.0281(18) -0.0062(16) 0.0184(16) -0.0175(17)
C14 0.053(3) 0.041(2) 0.040(2) -0.0031(19) 0.017(2) -0.011(2)
C15 0.063(3) 0.044(2) 0.042(2) -0.006(2) 0.019(2) -0.013(2)
C16 0.063(3) 0.032(2) 0.057(3) 0.000(2) 0.030(2) -0.002(2)
C17 0.053(3) 0.036(2) 0.041(2) -0.0020(18) 0.022(2) 0.0005(18)
O1S 0.0327(14) 0.0398(15) 0.0456(16) 0.0071(13) 0.0183(12) 0.0061(12)
C1S 0.043(2) 0.032(2) 0.040(2) 0.0045(17) 0.0153(18) 0.0038(17)
C2S 0.046(3) 0.049(3) 0.052(3) -0.007(2) 0.004(2) 0.012(2)

loop_
_atom_type_symbol
_atom_type_description
_atom_type_scat_dispersion_real
_atom_type_scat_dispersion_imag
_atom_type_scat_source
C C 0.0181 0.0091 'International Tables Vol C Tables 4.2.6.8 and 6.1.1.4'
H H 0.0000 0.0000 'International Tables Vol C Tables 4.2.6.8 and 6.1.1.4'
F F 0.0727 0.0534 'International Tables Vol C Tables 4.2.6.8 and 6.1.1.4'
N N 0.0311 0.0180 'International Tables Vol C Tables 4.2.6.8 and 6.1.1.4'
O O 0.0492 0.0322 'International Tables Vol C Tables 4.2.6.8 and 6.1.1.4'
S S 0.3331 0.5567 'International Tables Vol C Tables 4.2.6.8 and 6.1.1.4'
Zn Zn -1.5491 0.6778 'International Tables Vol C Tables 4.2.6.8 and 6.1.1.4'

loop_
_geom_angle_atom_site_label_1
_geom_angle_atom_site_label_2
_geom_angle_atom_site_label_3
_geom_angle
N1 Zn1 N4 167.55(13)
N1 Zn1 O1S 98.12(12)
N4 Zn1 O1S 93.95(13)
N1 Zn1 N3 88.64(12)
N4 Zn1 N3 79.13(13)
O1S Zn1 N3 172.38(12)
N1 Zn1 O1T 97.30(11)
N4 Zn1 O1T 85.83(12)
O1S Zn1 O1T 89.40(11)
N3 Zn1 O1T 93.24(11)
N1 Zn1 O4T 87.33(14)
N4 Zn1 O4T 90.46(14)
O1S Zn1 O4T 86.12(12)
N3 Zn1 O4T 90.72(12)
O1T Zn1 O4T 173.97(13)
O3T S1T O2T 116.74(19)
O3T S1T O1T 114.47(19)
O2T S1T O1T 112.83(17)
O3T S1T C1T 104.5(2)
O2T S1T C1T 103.87(18)
O1T S1T C1T 102.26(18)
S1T O1T Zn1 141.48(17)
F1T C1T F3T 107.8(4)
F1T C1T F2T 107.8(4)
F3T C1T F2T 108.0(4)
F1T C1T S1T 110.8(3)
F3T C1T S1T 111.7(3)
F2T C1T S1T 110.7(3)
O4T S2TA O6TA 108.6(3)
O4T S2TA O5T 116.8(2)
O6TA S2TA O5T 116.5(3)
O4T S2TA C2T 105.8(2)
O6TA S2TA C2T 101.7(3)
O5T S2TA C2T 105.7(2)
O4T S2TB O6TB 105.8(4)
O4T S2TB O5T 121.2(3)
O6TB S2TB O5T 116.8(4)
O4T S2TB C2T 107.6(3)
O6TB S2TB C2T 94.9(5)
O5T S2TB C2T 107.1(3)
S2TB O4T Zn1 136.1(3)
S2TA O4T Zn1 136.5(2)
C7 N1 C1 115.6(3)
C7 N1 Zn1 124.2(3)
C1 N1 Zn1 120.2(3)
C7 N2 C8 130.7(3)
C7 N2 C6 106.7(4)
C8 N2 C6 122.3(4)
C8 N3 C12 117.4(3)
C8 N3 Zn1 129.4(3)
C12 N3 Zn1 112.7(2)
C17 N4 C13 119.5(4)
C17 N4 Zn1 125.3(3)
C13 N4 Zn1 115.2(3)
N1 C1 C2 123.9(4)
N1 C1 H1 118.0
C2 C1 H1 118.0
C3 C2 C1 119.8(4)
C3 C2 H2 120.1
C1 C2 H2 120.1
F5TB C2T F4TB 118.7(7)
F5TA C2T F4TA 108.1(5)
F5TA C2T F7TA 109.9(5)
F4TA C2T F7TA 104.0(5)
F5TB C2T F7TB 99.8(6)
F4TB C2T F7TB 101.9(6)
F5TB C2T S2TB 117.9(5)
F4TB C2T S2TB 113.6(5)
F7TB C2T S2TB 99.9(4)
F5TA C2T S2TA 112.5(4)
F4TA C2T S2TA 113.0(4)
F7TA C2T S2TA 109.1(4)
C2 C3 C4 118.2(4)
C2 C3 H3 120.9
C4 C3 H3 120.9
C3 C4 C7 118.1(4)
C3 C4 C5 133.9(4)
C7 C4 C5 108.0(4)
C6 C5 C4 107.1(4)
C6 C5 H5 126.4
C4 C5 H5 126.4
C5 C6 N2 110.7(4)
C5 C6 H6 124.7
N2 C6 H6 124.7
N1 C7 N2 128.2(4)
N1 C7 C4 124.3(4)
N2 C7 C4 107.5(4)
N3 C8 N2 117.9(3)
N3 C8 C9 122.5(4)
N2 C8 C9 119.6(4)
C10 C9 C8 118.0(4)
C10 C9 H9 121.0
C8 C9 H9 121.0
C9 C10 C11 121.3(4)
C9 C10 H10 119.3
C11 C10 H10 119.3
C10 C11 C12 117.7(4)
C10 C11 H11 121.2
C12 C11 H11 121.2
N3 C12 C11 123.1(4)
N3 C12 C13 116.2(3)
C11 C12 C13 120.7(4)
N4 C13 C14 120.2(4)
N4 C13 C12 116.6(3)
C14 C13 C12 123.2(4)
C15 C14 C13 118.9(4)
C15 C14 H14 120.6
C13 C14 H14 120.6
C14 C15 C16 120.8(4)
C14 C15 H15 119.6
C16 C15 H15 119.6
C15 C16 C17 117.8(4)
C15 C16 H16 121.1
C17 C16 H16 121.1
N4 C17 C16 122.8(4)
N4 C17 H17 118.6
C16 C17 H17 118.6
C4SA O1S C1S 108.2(4)
C1S O1S C4SB 111.2(7)
C4SA O1S Zn1 125.9(4)
C1S O1S Zn1 125.7(2)
C4SB O1S Zn1 122.0(7)
O1S C1S C2S 106.5(4)
O1S C1S H1SA 110.4
C2S C1S H1SA 110.4
O1S C1S H1SB 110.4
C2S C1S H1SB 110.4
H1SA C1S H1SB 108.6
C3SB C2S C1S 106.6(8)
C1S C2S C3SA 102.5(4)
C3SB C2S H2SC 110.4
C1S C2S H2SC 110.4
C3SA C2S H2SC 139.0
C3SB C2S H2SD 110.4
C1S C2S H2SD 110.4
C3SA C2S H2SD 80.9
H2SC C2S H2SD 108.6
C3SB C2S H2SA 134.4
C1S C2S H2SA 111.3
C3SA C2S H2SA 111.3
H2SC C2S H2SA 79.1
C3SB C2S H2SB 78.5
C1S C2S H2SB 111.3
C3SA C2S H2SB 111.3
H2SD C2S H2SB 132.3
H2SA C2S H2SB 109.2
C2S C3SB C4SB 105.2(11)
C2S C3SB H3SA 110.7
C4SB C3SB H3SA 110.7
C2S C3SB H3SB 110.7
C4SB C3SB H3SB 110.7
H3SA C3SB H3SB 108.8
O1S C4SB C3SB 94.8(11)
O1S C4SB H4SA 112.8
C3SB C4SB H4SA 112.8
O1S C4SB H4SB 112.8
C3SB C4SB H4SB 112.8
H4SA C4SB H4SB 110.2
C4SA C3SA C2S 99.6(6)
C4SA C3SA H3SC 111.9
C2S C3SA H3SC 111.9
C4SA C3SA H3SD 111.9
C2S C3SA H3SD 111.9
H3SC C3SA H3SD 109.6
O1S C4SA C3SA 106.3(7)
O1S C4SA H4SC 110.5
C3SA C4SA H4SC 110.5
O1S C4SA H4SD 110.5
C3SA C4SA H4SD 110.5
H4SC C4SA H4SD 108.7

loop_
_geom_bond_atom_site_label_1
_geom_bond_atom_site_label_2
_geom_bond_distance
Zn1 N1 2.050(3)
Zn1 N4 2.078(3)
Zn1 O1S 2.134(3)
Zn1 N3 2.163(3)
Zn1 O1T 2.167(3)
Zn1 O4T 2.206(3)
S1T O3T 1.425(3)
S1T O2T 1.433(3)
S1T O1T 1.456(3)
S1T C1T 1.827(4)
C1T F1T 1.319(5)
C1T F3T 1.320(5)
C1T F2T 1.323(5)
S2TA O4T 1.395(4)
S2TA O6TA 1.424(6)
S2TA O5T 1.445(4)
S2TA C2T 1.790(5)
F7TA C2T 1.403(8)
F4TA C2T 1.297(7)
F5TA C2T 1.284(8)
S2TB O4T 1.360(4)
S2TB O6TB 1.409(10)
S2TB O5T 1.416(4)
S2TB C2T 1.787(5)
F7TB C2T 1.611(11)
F4TB C2T 1.285(10)
F5TB C2T 1.282(11)
N1 C7 1.335(5)
N1 C1 1.344(5)
N2 C7 1.391(5)
N2 C8 1.397(5)
N2 C6 1.413(5)
N3 C8 1.338(5)
N3 C12 1.363(5)
N4 C17 1.329(5)
N4 C13 1.364(5)
C1 C2 1.384(6)
C1 H1 0.9500
C2 C3 1.366(7)
C2 H2 0.9500
C3 C4 1.386(7)
C3 H3 0.9500
C4 C7 1.406(6)
C4 C5 1.421(7)
C5 C6 1.339(7)
C5 H5 0.9500
C6 H6 0.9500
C8 C9 1.414(6)
C9 C10 1.357(6)
C9 H9 0.9500
C10 C11 1.375(7)
C10 H10 0.9500
C11 C12 1.385(6)
C11 H11 0.9500
C12 C13 1.489(6)
C13 C14 1.398(6)
C14 C15 1.371(7)
C14 H14 0.9500
C15 C16 1.375(7)
C15 H15 0.9500
C16 C17 1.383(6)
C16 H16 0.9500
C17 H17 0.9500
O1S C4SA 1.446(10)
O1S C1S 1.458(5)
O1S C4SB 1.503(19)
C1S C2S 1.520(6)
C1S H1SA 0.9900
C1S H1SB 0.9900
C2S C3SB 1.398(13)
C2S C3SA 1.580(9)
C2S H2SC 0.9900
C2S H2SD 0.9900
C2S H2SA 0.9900
C2S H2SB 0.9900
C3SB C4SB 1.69(2)
C3SB H3SA 0.9900
C3SB H3SB 0.9900
C4SB H4SA 0.9900
C4SB H4SB 0.9900
C3SA C4SA 1.487(12)
C3SA H3SC 0.9900
C3SA H3SD 0.9900
C4SA H4SC 0.9900
C4SA H4SD 0.9900
